data_7014629
loop_
_publ_author_name
'Barnes, Nicholas A.'
'Brisdon, Alan K.'
'William Brown, F. R.'
'Cross, Wendy I.'
'Crossley, Ian R.'
'Fish, Cheryl'
'Herbert, Christopher J.'
'Pritchard, Robin G.'
'Warren, John E.'

_publ_section_title
;
 Synthesis of gold(i) fluoroalkyl and fluoroalkenyl-substituted
 phosphine complexes and factors affecting their crystal packing.
;
_journal_issue 8
_journal_name_full 'Dalton transactions (Cambridge, England : 2003)'
_journal_page_first 1743
_journal_page_last 1750
_journal_paper_doi 10.1039/c0dt01014f
_journal_volume 40
_journal_year 2011
_chemical_compound_source 'synthesis as described'
_chemical_formula_moiety 'C15 H10 Au1 Cl1 F7 P1'
_chemical_formula_sum 'C15 H10 Au Cl F7 P'
_chemical_formula_weight 586.62
_chemical_name_systematic
;
?
;
_space_group_IT_number 15
_symmetry_cell_setting monoclinic
_symmetry_Int_Tables_number 15
_symmetry_space_group_name_Hall '-C 2yc'
_symmetry_space_group_name_H-M 'C 1 2/c 1'
_atom_sites_solution_hydrogens geom
_atom_sites_solution_primary direct
_atom_sites_solution_secondary difmap
_audit_conform_dict_location ftp://ftp.iucr.org/pub/cif_core.dic
_audit_conform_dict_name cif_core.dic
_audit_conform_dict_version 2.4
_audit_creation_date 2010-10-23T17:56:49-00:00
_audit_creation_method 'WinGX routine CIF_UPDATE'
_cell_angle_alpha 90
_cell_angle_beta 109.717(4)
_cell_angle_gamma 90
_cell_formula_units_Z 8
_cell_length_a 16.037(2)
_cell_length_b 11.7410(9)
_cell_length_c 19.334(2)
_cell_measurement_reflns_used 2893
_cell_measurement_temperature 100(2)
_cell_measurement_theta_max 26
_cell_measurement_theta_min 2
_cell_measurement_wavelength 0.71073
_cell_volume 3427.0(6)
_computing_cell_refinement 'HKL Scalepack (Otwinowski & Minor 1997)'
_computing_data_collection 'Collect (Nonius BV, 1997-2000)'
_computing_data_reduction 'HKL Denzo and Scalepack (Otwinowski & Minor 1997)'
_computing_molecular_graphics 'Ortep-3 for Windows (Farrugia, 1997)'
_computing_publication_material 'WinGX publication routines (Farrugia, 1999)'
_computing_structure_refinement 'SHELXL-97 (Sheldrick, 2008)'
_computing_structure_solution 'SHELXD (Sheldrick, 2002)'
_diffrn_ambient_temperature 100(2)
_diffrn_detector 'CCD plate'
_diffrn_detector_area_resol_mean 9
_diffrn_measured_fraction_theta_full 0.909
_diffrn_measured_fraction_theta_max 0.909
_diffrn_measurement_device '95mm CCD camera on \k-goniostat'
_diffrn_measurement_device_type KappaCCD
_diffrn_measurement_method 'CCD rotation images, thick slices'
_diffrn_orient_matrix_type 'by Nonius Collect from scalepack cell'
_diffrn_orient_matrix_UB_11 0.563013E-1
_diffrn_orient_matrix_UB_12 -0.386085E-1
_diffrn_orient_matrix_UB_13 0.18696E-2
_diffrn_orient_matrix_UB_21 -0.200942E-1
_diffrn_orient_matrix_UB_22 -0.713521E-1
_diffrn_orient_matrix_UB_23 0.178615E-1
_diffrn_orient_matrix_UB_31 -0.285313E-1
_diffrn_orient_matrix_UB_32 -0.259345E-1
_diffrn_orient_matrix_UB_33 -0.519245E-1
_diffrn_radiation_monochromator graphite
_diffrn_radiation_probe x-ray
_diffrn_radiation_type MoK\a
_diffrn_radiation_wavelength 0.71073
_diffrn_reflns_av_R_equivalents 0.153
_diffrn_reflns_av_unetI/netI 0.0904
_diffrn_reflns_limit_h_max 19
_diffrn_reflns_limit_h_min 0
_diffrn_reflns_limit_k_max 14
_diffrn_reflns_limit_k_min 0
_diffrn_reflns_limit_l_max 21
_diffrn_reflns_limit_l_min -23
_diffrn_reflns_number 11857
_diffrn_reflns_reduction_process
;
Scaled and merged with Sortav
R.H. Blessing, (1987) Cryst. Rev. 1, 3-58
R.H. Blessing, (1989) J. Appl. Cryst. 22, 396-397
;
_diffrn_reflns_theta_full 25.39
_diffrn_reflns_theta_max 25.39
_diffrn_reflns_theta_min 3.45
_diffrn_source 'Enraf Nonius FR590'
_exptl_absorpt_coefficient_mu 8.901
_exptl_absorpt_correction_T_max 0.4405
_exptl_absorpt_correction_T_min 0.1952
_exptl_absorpt_correction_type multi-scan
_exptl_absorpt_process_details
;
Blessing, R. H. (1995) Acta Cryst., A51, 33-38.
;
_exptl_crystal_colour colourless
_exptl_crystal_density_diffrn 2.274
_exptl_crystal_density_method 'not measured'
_exptl_crystal_description prism
_exptl_crystal_F_000 2192
_exptl_crystal_size_max 0.14
_exptl_crystal_size_mid 0.1
_exptl_crystal_size_min 0.04
_refine_diff_density_max 5.365
_refine_diff_density_min -2.764
_refine_diff_density_rms 0.369
_refine_ls_extinction_method none
_refine_ls_goodness_of_fit_ref 1.267
_refine_ls_hydrogen_treatment constr
_refine_ls_matrix_type full
_refine_ls_number_parameters 226
_refine_ls_number_reflns 2861
_refine_ls_number_restraints 0
_refine_ls_restrained_S_all 1.267
_refine_ls_R_factor_all 0.1896
_refine_ls_R_factor_gt 0.1061
_refine_ls_shift/su_max 0
_refine_ls_shift/su_mean 0
_refine_ls_structure_factor_coef Fsqd
_refine_ls_weighting_details 'calc w=1/[\s^2^(Fo^2^)+(0.0100P)^2^+390.0000P] where P=(Fo^2^+2Fc^2^)/3'
_refine_ls_weighting_scheme calc
_refine_ls_wR_factor_gt 0.2041
_refine_ls_wR_factor_ref 0.2484
_reflns_number_gt 1619
_reflns_number_total 2861
_reflns_threshold_expression >2\s(I)
_cod_data_source_file C0DT01014F.TXT
_cod_data_source_block Ph2C3F7
_cod_original_cell_volume 3427.0(5)
_cod_original_sg_symbol_H-M 'C 2/c'
_cod_database_code 7014629

loop_
_symmetry_equiv_pos_as_xyz
'x, y, z'
'-x, y, -z+1/2'
'x+1/2, y+1/2, z'
'-x+1/2, y+1/2, -z+1/2'
'-x, -y, -z'
'x, -y, z-1/2'
'-x+1/2, -y+1/2, -z'
'x+1/2, -y+1/2, z-1/2'

loop_
_atom_site_label
_atom_site_type_symbol
_atom_site_fract_x
_atom_site_fract_y
_atom_site_fract_z
_atom_site_U_iso_or_equiv
_atom_site_adp_type
_atom_site_occupancy
_atom_site_symmetry_multiplicity
_atom_site_calc_flag
_atom_site_refinement_flags
_atom_site_disorder_assembly
_atom_site_disorder_group
C1 C 0.1668(11) 0.4700(15) 0.1684(11) 0.053(6) Uani 1 1 d . . .
C2 C 0.1459(13) 0.4567(17) 0.0853(12) 0.065(6) Uani 1 1 d . . .
C3 C 0.0920(10) 0.4208(14) 0.1878(10) 0.047(5) Uani 1 1 d . . .
C4 C 0.2579(13) 0.6033(15) 0.2983(11) 0.057(6) Uani 1 1 d . . .
C5 C 0.2188(14) 0.6467(15) 0.3436(11) 0.065(6) Uani 1 1 d . . .
H5 H 0.1655 0.6851 0.3228 0.078 Uiso 1 1 calc R . .
C6 C 0.2533(13) 0.6380(13) 0.4210(13) 0.070(7) Uani 1 1 d . . .
H6 H 0.2249 0.6669 0.4519 0.083 Uiso 1 1 calc R . .
C7 C 0.3362(13) 0.5802(16) 0.4466(12) 0.067(6) Uani 1 1 d . . .
H7 H 0.3645 0.576 0.4971 0.08 Uiso 1 1 calc R . .
C8 C 0.3744(11) 0.5343(13) 0.4064(10) 0.048(5) Uani 1 1 d . . .
H8 H 0.4266 0.4941 0.4283 0.057 Uiso 1 1 calc R . .
C9 C 0.3392(11) 0.5424(14) 0.3277(12) 0.058(5) Uani 1 1 d . . .
H9 H 0.3677 0.5101 0.2978 0.069 Uiso 1 1 calc R . .
C10 C 0.2806(12) 0.6671(13) 0.1540(11) 0.055(6) Uani 1 1 d . . .
C11 C 0.2602(14) 0.7699(15) 0.1158(11) 0.062(6) Uani 1 1 d . . .
H11 H 0.21 0.8108 0.1146 0.075 Uiso 1 1 calc R . .
C12 C 0.3149(13) 0.8097(15) 0.0803(12) 0.065(6) Uani 1 1 d . . .
H12 H 0.3025 0.8782 0.0548 0.078 Uiso 1 1 calc R . .
C13 C 0.3886(11) 0.7474(14) 0.0827(9) 0.048(5) Uani 1 1 d . . .
H13 H 0.426 0.7716 0.0579 0.057 Uiso 1 1 calc R . .
C14 C 0.4059(11) 0.6440(16) 0.1248(12) 0.065(6) Uani 1 1 d . . .
H14 H 0.4566 0.6023 0.1287 0.078 Uiso 1 1 calc R . .
C15 C 0.3486(12) 0.6044(16) 0.1599(13) 0.067(7) Uani 1 1 d . . .
H15 H 0.3589 0.5364 0.1861 0.08 Uiso 1 1 calc R . .
Cl1 Cl -0.0446(3) 0.8440(4) 0.1430(3) 0.0588(14) Uani 1 1 d . . .
F1 F 0.2363(7) 0.3967(8) 0.1975(7) 0.067(4) Uani 1 1 d . . .
F2 F 0.0979(7) 0.3616(8) 0.0570(7) 0.070(4) Uani 1 1 d . . .
F3 F 0.2163(8) 0.4540(9) 0.0640(6) 0.072(4) Uani 1 1 d . . .
F4 F 0.0954(8) 0.5463(9) 0.0455(7) 0.069(4) Uani 1 1 d . . .
F5 F 0.0120(8) 0.4674(9) 0.1450(7) 0.076(4) Uani 1 1 d . . .
F6 F 0.1007(7) 0.4557(9) 0.2583(6) 0.064(3) Uani 1 1 d . . .
F7 F 0.0865(7) 0.3108(8) 0.1844(6) 0.057(3) Uani 1 1 d . . .
P1 P 0.2003(3) 0.6198(4) 0.2001(3) 0.0533(14) Uani 1 1 d . . .
Au1 Au 0.07917(5) 0.72981(6) 0.17351(5) 0.0588(2) Uani 1 1 d . . .

loop_
_atom_site_aniso_label
_atom_site_aniso_U_11
_atom_site_aniso_U_22
_atom_site_aniso_U_33
_atom_site_aniso_U_23
_atom_site_aniso_U_13
_atom_site_aniso_U_12
C1 0.038(9) 0.054(10) 0.066(13) 0.002(9) 0.014(9) 0.010(8)
C2 0.049(11) 0.072(12) 0.075(14) -0.021(10) 0.022(10) -0.003(9)
C3 0.026(8) 0.050(9) 0.068(13) 0.002(8) 0.018(8) -0.006(7)
C4 0.064(11) 0.058(10) 0.047(11) -0.012(8) 0.017(9) -0.023(9)
C5 0.089(13) 0.044(9) 0.064(13) 0.020(8) 0.030(11) -0.015(9)
C6 0.069(12) 0.016(7) 0.118(18) 0.002(9) 0.024(12) 0.003(8)
C7 0.075(12) 0.066(11) 0.072(13) 0.029(9) 0.042(10) 0.025(10)
C8 0.047(9) 0.031(8) 0.070(12) 0.006(7) 0.028(9) 0.011(7)
C9 0.054(10) 0.045(10) 0.094(14) 0.000(8) 0.052(9) -0.001(8)
C10 0.050(10) 0.033(8) 0.074(13) -0.002(8) 0.012(10) -0.013(7)
C11 0.077(13) 0.047(10) 0.051(12) -0.003(9) 0.006(10) 0.006(10)
C12 0.076(12) 0.043(10) 0.094(14) -0.001(9) 0.053(11) -0.012(9)
C13 0.037(9) 0.066(11) 0.028(9) -0.005(8) -0.005(8) -0.009(8)
C14 0.036(9) 0.064(11) 0.111(16) -0.008(10) 0.047(9) -0.001(8)
C15 0.049(10) 0.052(10) 0.096(16) 0.019(10) 0.021(11) 0.025(9)
Cl1 0.057(3) 0.046(2) 0.077(3) 0.008(2) 0.028(2) 0.0119(19)
F1 0.058(6) 0.049(6) 0.089(8) -0.002(5) 0.020(6) 0.005(5)
F2 0.067(7) 0.036(5) 0.102(9) -0.008(5) 0.022(6) -0.007(5)
F3 0.084(7) 0.066(7) 0.079(8) -0.008(5) 0.044(6) 0.011(6)
F4 0.078(7) 0.054(6) 0.079(8) 0.005(5) 0.031(6) 0.003(5)
F5 0.075(7) 0.044(6) 0.105(9) -0.002(6) 0.024(7) -0.012(5)
F6 0.060(6) 0.063(6) 0.079(7) 0.005(5) 0.037(5) -0.007(5)
F7 0.060(6) 0.042(5) 0.068(7) 0.007(5) 0.019(5) 0.001(5)
P1 0.060(3) 0.033(2) 0.073(3) -0.001(2) 0.030(2) 0.000(2)
Au1 0.0617(4) 0.0452(4) 0.0752(5) 0.0025(4) 0.0305(4) 0.0027(3)

loop_
_atom_type_symbol
_atom_type_description
_atom_type_scat_dispersion_real
_atom_type_scat_dispersion_imag
_atom_type_scat_source
C C 0.0033 0.0016 'International Tables Vol C Tables 4.2.6.8 and 6.1.1.4'
H H 0 0 'International Tables Vol C Tables 4.2.6.8 and 6.1.1.4'
Au Au -2.0133 8.8022 'International Tables Vol C Tables 4.2.6.8 and 6.1.1.4'
P P 0.1023 0.0942 'International Tables Vol C Tables 4.2.6.8 and 6.1.1.4'
Cl Cl 0.1484 0.1585 'International Tables Vol C Tables 4.2.6.8 and 6.1.1.4'
F F 0.0171 0.0103 'International Tables Vol C Tables 4.2.6.8 and 6.1.1.4'

loop_
_geom_angle_atom_site_label_1
_geom_angle_atom_site_label_2
_geom_angle_atom_site_label_3
_geom_angle
_geom_angle_site_symmetry_1
_geom_angle_site_symmetry_3
_geom_angle_publ_flag
F1 C1 C3 105.4(15) . . ?
F1 C1 C2 103.0(15) . . ?
C3 C1 C2 108.3(15) . . ?
F1 C1 P1 110.6(11) . . ?
C3 C1 P1 116.5(14) . . ?
C2 C1 P1 112.0(14) . . ?
F3 C2 F2 106.3(16) . . ?
F3 C2 F4 104.2(17) . . ?
F2 C2 F4 104.7(14) . . ?
F3 C2 C1 114.8(15) . . ?
F2 C2 C1 113.5(18) . . ?
F4 C2 C1 112.4(16) . . ?
F7 C3 F5 109.3(12) . . ?
F7 C3 F6 109.1(15) . . ?
F5 C3 F6 103.7(14) . . ?
F7 C3 C1 114.9(15) . . ?
F5 C3 C1 111.0(15) . . ?
F6 C3 C1 108.1(13) . . ?
C5 C4 C9 119.9(18) . . ?
C5 C4 P1 117.2(15) . . ?
C9 C4 P1 122.9(16) . . ?
C4 C5 C6 124(2) . . ?
C5 C6 C7 113(2) . . ?
C8 C7 C6 125(2) . . ?
C7 C8 C9 121.7(17) . . ?
C4 C9 C8 115.7(18) . . ?
C15 C10 C11 126(2) . . ?
C15 C10 P1 118.9(15) . . ?
C11 C10 P1 115.5(15) . . ?
C12 C11 C10 119(2) . . ?
C11 C12 C13 119.4(18) . . ?
C12 C13 C14 117.9(19) . . ?
C15 C14 C13 121.7(17) . . ?
C10 C15 C14 116.3(19) . . ?
C4 P1 C1 103.2(8) . . ?
C4 P1 C10 109.7(9) . . ?
C1 P1 C10 106.8(9) . . ?
C4 P1 Au1 113.3(7) . . ?
C1 P1 Au1 109.5(6) . . ?
C10 P1 Au1 113.5(6) . . ?
P1 Au1 Cl1 178.4(2) . . ?

loop_
_geom_bond_atom_site_label_1
_geom_bond_atom_site_label_2
_geom_bond_distance
_geom_bond_site_symmetry_2
_geom_bond_publ_flag
C1 F1 1.370(19) . ?
C1 C3 1.49(3) . ?
C1 C2 1.54(3) . ?
C1 P1 1.879(18) . ?
C2 F3 1.33(3) . ?
C2 F2 1.36(2) . ?
C2 F4 1.39(2) . ?
C3 F7 1.295(19) . ?
C3 F5 1.383(18) . ?
C3 F6 1.38(2) . ?
C4 C5 1.34(3) . ?
C4 C9 1.43(2) . ?
C4 P1 1.820(19) . ?
C5 C6 1.41(3) . ?
C6 C7 1.42(3) . ?
C7 C8 1.26(3) . ?
C8 C9 1.44(3) . ?
C10 C15 1.29(3) . ?
C10 C11 1.39(2) . ?
C10 P1 1.88(2) . ?
C11 C12 1.37(3) . ?
C12 C13 1.38(3) . ?
C13 C14 1.44(3) . ?
C14 C15 1.39(3) . ?
Cl1 Au1 2.301(5) . ?
P1 Au1 2.243(5) . ?
